data_7022891
loop_
_publ_author_name
'Wang, Xiuli'
'Luan, Jian'
'Lin, Hongyan'
'Lu, Qilin'
'Xu, Chuang'
'Liu, Guocheng'

_publ_section_title
;
 Effect of flexible bis-pyridyl-bis-amide ligands and dicarboxylates on
 the assembly and properties of multifunctional Cu(II) metal-organic
 coordination polymers.
;
_journal_issue 23
_journal_name_full 'Dalton transactions (Cambridge, England : 2003)'
_journal_page_first 8375
_journal_page_last 8386
_journal_paper_doi 10.1039/c3dt50202c
_journal_volume 42
_journal_year 2013
_chemical_formula_sum 'C22 H25 Cu N5 O12'
_chemical_formula_weight 615.01
_chemical_name_systematic
;
?
;
_space_group_IT_number 14
_symmetry_cell_setting monoclinic
_symmetry_space_group_name_Hall '-P 2ybc'
_symmetry_space_group_name_H-M 'P 1 21/c 1'
_atom_sites_solution_hydrogens geom
_atom_sites_solution_primary direct
_atom_sites_solution_secondary difmap
_audit_creation_method SHELXL-97
_cell_angle_alpha 90.00
_cell_angle_beta 92.7390(10)
_cell_angle_gamma 90.00
_cell_formula_units_Z 4
_cell_length_a 9.0931(6)
_cell_length_b 13.8662(10)
_cell_length_c 20.4468(15)
_cell_measurement_reflns_used 3263
_cell_measurement_temperature 296(2)
_cell_measurement_theta_max 26.00
_cell_measurement_theta_min 1.78
_cell_volume 2575.1(3)
_computing_cell_refinement 'SMART (Bruker, 2001)'
_computing_data_collection 'SMART (Bruker, 2001)'
_computing_data_reduction 'SAINT+ (Bruker, 1999)'
_computing_molecular_graphics 'PLATON (Spek, 2003)'
_computing_publication_material 'SHELXTL (1998)'
_computing_structure_refinement 'SHELXL-97 (Sheldrick, 2008)'
_computing_structure_solution 'SHELXS-97 (Sheldrick, 2008)'
_diffrn_ambient_temperature 296(2)
_diffrn_measured_fraction_theta_full 0.998
_diffrn_measured_fraction_theta_max 0.998
_diffrn_measurement_device_type 'CCD area detector'
_diffrn_measurement_method 'phi and omega scans'
_diffrn_radiation_monochromator graphite
_diffrn_radiation_source 'fine-focus sealed tube'
_diffrn_radiation_type MoK\a
_diffrn_radiation_wavelength 0.71073
_diffrn_reflns_av_R_equivalents 0.0342
_diffrn_reflns_av_unetI/netI 0.0415
_diffrn_reflns_limit_h_max 11
_diffrn_reflns_limit_h_min -7
_diffrn_reflns_limit_k_max 17
_diffrn_reflns_limit_k_min -17
_diffrn_reflns_limit_l_max 25
_diffrn_reflns_limit_l_min -25
_diffrn_reflns_number 14512
_diffrn_reflns_theta_full 26.00
_diffrn_reflns_theta_max 26.00
_diffrn_reflns_theta_min 1.78
_exptl_absorpt_coefficient_mu 0.922
_exptl_absorpt_correction_T_max 0.8665
_exptl_absorpt_correction_T_min 0.8371
_exptl_crystal_colour BLUE
_exptl_crystal_density_diffrn 1.586
_exptl_crystal_density_method 'not measured'
_exptl_crystal_description BLOCK
_exptl_crystal_F_000 1268
_exptl_crystal_size_max 0.20
_exptl_crystal_size_mid 0.18
_exptl_crystal_size_min 0.16
_refine_diff_density_max 0.635
_refine_diff_density_min -0.411
_refine_diff_density_rms 0.063
_refine_ls_extinction_method none
_refine_ls_goodness_of_fit_ref 1.055
_refine_ls_hydrogen_treatment constr
_refine_ls_matrix_type full
_refine_ls_number_parameters 361
_refine_ls_number_reflns 5046
_refine_ls_number_restraints 0
_refine_ls_restrained_S_all 1.055
_refine_ls_R_factor_all 0.0645
_refine_ls_R_factor_gt 0.0418
_refine_ls_shift/su_max 0.000
_refine_ls_shift/su_mean 0.000
_refine_ls_structure_factor_coef Fsqd
_refine_ls_weighting_details 'calc w=1/[\s^2^(Fo^2^)+(0.0563P)^2^+0.5227P] where P=(Fo^2^+2Fc^2^)/3'
_refine_ls_weighting_scheme calc
_refine_ls_wR_factor_gt 0.1035
_refine_ls_wR_factor_ref 0.1106
_reflns_number_gt 3748
_reflns_number_total 5046
_reflns_threshold_expression >2sigma(I)
_cod_data_source_file c3dt50202c.txt
_cod_data_source_block lj-1
_cod_depositor_comments
;
The following automatic conversions were performed:

'_symmetry_cell_setting' value 'Monoclinic' changed to 'monoclinic'
according to /home/saulius/struct/CIF-dictionaries/cif_core.dic
dictionary named 'cif_core.dic' version 2.4.2 from 2011-04-26.

Automatic conversion script
Id: cif_fix_values 1891 2012-01-12 08:04:46Z andrius 
;
_cod_original_sg_symbol_H-M 'P 21/c '
_cod_database_code 7022891

loop_
_symmetry_equiv_pos_as_xyz
'x, y, z'
'-x, y+1/2, -z+1/2'
'-x, -y, -z'
'x, -y-1/2, z-1/2'

loop_
_atom_site_label
_atom_site_type_symbol
_atom_site_fract_x
_atom_site_fract_y
_atom_site_fract_z
_atom_site_U_iso_or_equiv
_atom_site_adp_type
_atom_site_occupancy
_atom_site_symmetry_multiplicity
_atom_site_calc_flag
_atom_site_refinement_flags
Cu1 Cu 0.09185(4) 0.19175(2) 0.244109(16) 0.02953(12) Uani 1 1 d .
O1 O 0.1235(2) 0.11003(13) 0.16682(9) 0.0323(5) Uani 1 1 d .
N1 N 0.3238(4) 0.0613(2) 0.03901(18) 0.0632(9) Uani 1 1 d .
C1 C 0.1942(3) 0.0310(2) 0.16801(14) 0.0343(7) Uani 1 1 d .
O1W O 0.0145(2) 0.31650(15) 0.16487(11) 0.0457(6) Uani 1 1 d .
H1WA H -0.0714 0.3109 0.1469 0.055 Uiso 1 1 d R
H1WB H 0.0265 0.3580 0.1952 0.055 Uiso 1 1 d R
O2 O 0.2811(3) 0.00322(19) 0.21155(13) 0.0725(9) Uani 1 1 d .
N2 N 0.2997(2) 0.24231(16) 0.24862(11) 0.0301(5) Uani 1 1 d .
C2 C 0.1587(3) -0.0333(2) 0.10897(14) 0.0312(6) Uani 1 1 d .
O2W O 0.2012(3) 0.0488(2) 0.34048(13) 0.0729(8) Uani 1 1 d .
H2WA H 0.2052 0.0126 0.3070 0.087 Uiso 1 1 d R
H2WB H 0.2827 0.0789 0.3434 0.087 Uiso 1 1 d R
O3 O 0.4002(4) 0.0857(2) 0.08719(17) 0.0900(11) Uani 1 1 d .
O3W O 0.1939(3) 0.3385(3) 0.05990(15) 0.1050(13) Uani 1 1 d .
H3WA H 0.1475 0.3252 0.0939 0.126 Uiso 1 1 d R
H3WB H 0.1309 0.3539 0.0297 0.126 Uiso 1 1 d R
N3 N 0.5106(3) 0.30927(19) 0.07526(13) 0.0439(7) Uani 1 1 d .
H3A H 0.4182 0.3203 0.0786 0.053 Uiso 1 1 calc R
C3 C 0.2152(3) -0.0165(2) 0.04732(15) 0.0404(7) Uani 1 1 d .
O4 O 0.3403(5) 0.0923(3) -0.01511(19) 0.1376(18) Uani 1 1 d .
N4 N -0.1069(2) 0.12693(17) 0.25082(11) 0.0298(5) Uani 1 1 d .
C4 C 0.1784(4) -0.0709(3) -0.00757(16) 0.0566(10) Uani 1 1 d .
H4A H 0.2192 -0.0571 -0.0474 0.068 Uiso 1 1 calc R
O4W O 0.0382(2) 0.42791(19) -0.04865(12) 0.0608(7) Uani 1 1 d .
H4WA H 0.0133 0.4337 -0.0891 0.073 Uiso 1 1 d R
H4WB H 0.1300 0.4391 -0.0441 0.073 Uiso 1 1 d R
O5 O -0.0451(2) -0.22907(14) 0.17927(10) 0.0369(5) Uani 1 1 d .
N5 N -0.2832(3) 0.09372(19) 0.43573(12) 0.0418(6) Uani 1 1 d .
H5B H -0.1912 0.1040 0.4305 0.050 Uiso 1 1 calc R
C5 C 0.0807(5) -0.1456(3) -0.00251(17) 0.0624(11) Uani 1 1 d .
H5A H 0.0515 -0.1815 -0.0393 0.075 Uiso 1 1 calc R
O6 O -0.0010(4) -0.08459(16) 0.22307(12) 0.0701(9) Uani 1 1 d .
C6 C 0.0260(4) -0.1673(2) 0.05756(15) 0.0443(8) Uani 1 1 d .
H6A H -0.0373 -0.2195 0.0611 0.053 Uiso 1 1 calc R
O7 O 0.7268(2) 0.2773(2) 0.12739(13) 0.0598(7) Uani 1 1 d .
C7 C 0.0633(3) -0.1128(2) 0.11283(13) 0.0296(6) Uani 1 1 d .
O8 O -0.5028(2) 0.0576(2) 0.38718(12) 0.0601(7) Uani 1 1 d .
C8 C 0.0009(3) -0.1428(2) 0.17774(14) 0.0330(7) Uani 1 1 d .
C9 C 0.3717(3) 0.2509(2) 0.19326(14) 0.0312(6) Uani 1 1 d .
H9A H 0.3230 0.2339 0.1539 0.037 Uiso 1 1 calc R
C10 C 0.5147(3) 0.2838(2) 0.19195(15) 0.0340(7) Uani 1 1 d .
C11 C 0.5932(3) 0.2906(2) 0.12896(16) 0.0390(7) Uani 1 1 d .
C12 C 0.5719(4) 0.3117(3) 0.01067(16) 0.0488(9) Uani 1 1 d .
H12A H 0.4924 0.3094 -0.0227 0.059 Uiso 1 1 calc R
H12B H 0.6334 0.2553 0.0053 0.059 Uiso 1 1 calc R
C13 C 0.5880(3) 0.3073(2) 0.25068(16) 0.0418(8) Uani 1 1 d .
H13A H 0.6854 0.3280 0.2516 0.050 Uiso 1 1 calc R
C14 C 0.5148(4) 0.2997(2) 0.30740(16) 0.0446(8) Uani 1 1 d .
H14A H 0.5617 0.3163 0.3472 0.053 Uiso 1 1 calc R
C15 C 0.3710(3) 0.2674(2) 0.30521(15) 0.0383(7) Uani 1 1 d .
H15A H 0.3221 0.2629 0.3440 0.046 Uiso 1 1 calc R
C16 C -0.1678(3) 0.1191(2) 0.30919(14) 0.0322(6) Uani 1 1 d .
H16A H -0.1162 0.1438 0.3458 0.039 Uiso 1 1 calc R
C17 C -0.3022(3) 0.0766(2) 0.31789(14) 0.0329(7) Uani 1 1 d .
C18 C -0.3707(3) 0.0742(2) 0.38335(15) 0.0371(7) Uani 1 1 d .
C19 C -0.3374(4) 0.0982(2) 0.50146(15) 0.0424(8) Uani 1 1 d .
H19A H -0.2547 0.0977 0.5332 0.051 Uiso 1 1 calc R
H19B H -0.3973 0.0418 0.5091 0.051 Uiso 1 1 calc R
C20 C -0.3807(3) 0.0415(2) 0.26279(16) 0.0406(8) Uani 1 1 d .
H20A H -0.4733 0.0142 0.2665 0.049 Uiso 1 1 calc R
C21 C -0.3194(3) 0.0479(3) 0.20306(16) 0.0452(8) Uani 1 1 d .
H21A H -0.3690 0.0234 0.1658 0.054 Uiso 1 1 calc R
C22 C -0.1830(3) 0.0910(2) 0.19852(14) 0.0367(7) Uani 1 1 d .
H22A H -0.1425 0.0952 0.1577 0.044 Uiso 1 1 calc R

loop_
_atom_site_aniso_label
_atom_site_aniso_U_11
_atom_site_aniso_U_22
_atom_site_aniso_U_33
_atom_site_aniso_U_23
_atom_site_aniso_U_13
_atom_site_aniso_U_12
Cu1 0.0271(2) 0.0310(2) 0.0312(2) -0.00567(15) 0.00917(14) -0.00431(15)
O1 0.0340(11) 0.0316(11) 0.0320(11) -0.0050(9) 0.0094(9) -0.0006(9)
N1 0.063(2) 0.065(2) 0.064(2) -0.0009(18) 0.0242(18) -0.0216(17)
C1 0.0350(17) 0.0334(16) 0.0342(17) -0.0039(13) -0.0020(13) 0.0026(13)
O1W 0.0396(13) 0.0532(14) 0.0442(13) -0.0075(11) 0.0012(10) 0.0045(10)
O2 0.087(2) 0.0595(16) 0.0671(18) -0.0181(14) -0.0405(16) 0.0217(15)
N2 0.0297(13) 0.0305(13) 0.0304(13) -0.0027(10) 0.0040(10) -0.0028(10)
C2 0.0329(16) 0.0292(15) 0.0316(16) 0.0011(12) 0.0033(12) 0.0074(12)
O2W 0.0518(17) 0.095(2) 0.0726(19) -0.0189(17) 0.0145(14) -0.0111(15)
O3 0.083(2) 0.097(2) 0.092(2) -0.0271(19) 0.0328(19) -0.0467(19)
O3W 0.0496(18) 0.202(4) 0.0640(19) 0.052(2) 0.0085(14) 0.012(2)
N3 0.0292(14) 0.0604(18) 0.0431(16) 0.0069(14) 0.0115(12) -0.0037(13)
C3 0.0459(19) 0.0347(17) 0.0417(19) 0.0007(14) 0.0137(15) -0.0056(14)
O4 0.164(4) 0.151(4) 0.098(3) 0.049(3) 0.017(3) -0.093(3)
N4 0.0260(13) 0.0357(13) 0.0280(13) -0.0001(10) 0.0030(10) 0.0006(10)
C4 0.083(3) 0.057(2) 0.0316(19) -0.0019(16) 0.0219(18) -0.010(2)
O4W 0.0398(14) 0.0851(19) 0.0574(16) -0.0079(14) 0.0003(12) -0.0064(13)
O5 0.0407(12) 0.0344(11) 0.0363(12) 0.0049(9) 0.0089(9) -0.0038(9)
N5 0.0309(14) 0.0608(18) 0.0349(15) -0.0029(13) 0.0126(12) -0.0014(12)
C5 0.100(3) 0.054(2) 0.033(2) -0.0161(17) 0.007(2) -0.014(2)
O6 0.139(3) 0.0355(13) 0.0384(14) -0.0034(11) 0.0365(15) -0.0030(15)
C6 0.063(2) 0.0375(17) 0.0334(17) -0.0048(14) 0.0069(15) -0.0102(16)
O7 0.0293(13) 0.0867(19) 0.0644(17) 0.0118(14) 0.0107(11) 0.0020(12)
C7 0.0331(16) 0.0300(14) 0.0262(15) 0.0005(12) 0.0056(12) 0.0047(12)
O8 0.0319(13) 0.095(2) 0.0539(15) 0.0048(14) 0.0121(11) -0.0211(13)
C8 0.0371(17) 0.0315(16) 0.0310(16) 0.0050(13) 0.0071(13) 0.0061(13)
C9 0.0290(16) 0.0337(16) 0.0310(16) 0.0008(12) 0.0029(12) -0.0045(12)
C10 0.0311(16) 0.0291(15) 0.0419(18) 0.0032(13) 0.0037(13) -0.0031(12)
C11 0.0311(18) 0.0384(18) 0.048(2) 0.0018(14) 0.0095(15) -0.0051(13)
C12 0.048(2) 0.060(2) 0.0403(19) -0.0038(17) 0.0160(15) -0.0123(17)
C13 0.0328(17) 0.0413(18) 0.051(2) 0.0000(16) 0.0009(15) -0.0079(14)
C14 0.0427(19) 0.0471(19) 0.0426(19) -0.0065(15) -0.0111(15) -0.0056(15)
C15 0.0398(18) 0.0417(17) 0.0335(17) -0.0016(14) 0.0030(14) -0.0024(14)
C16 0.0306(16) 0.0391(16) 0.0270(15) -0.0025(13) 0.0035(12) -0.0023(13)
C17 0.0270(16) 0.0364(16) 0.0357(16) 0.0015(13) 0.0072(12) -0.0032(12)
C18 0.0297(17) 0.0411(17) 0.0411(18) 0.0027(14) 0.0081(14) -0.0054(13)
C19 0.0368(18) 0.053(2) 0.0383(18) 0.0010(15) 0.0130(14) 0.0013(15)
C20 0.0282(17) 0.0464(19) 0.0470(19) -0.0021(15) 0.0008(14) -0.0083(14)
C21 0.0369(19) 0.058(2) 0.0400(19) -0.0054(16) -0.0036(15) -0.0089(16)
C22 0.0339(17) 0.0469(18) 0.0293(16) -0.0020(13) 0.0016(13) -0.0008(14)

loop_
_atom_type_symbol
_atom_type_description
_atom_type_scat_dispersion_real
_atom_type_scat_dispersion_imag
_atom_type_scat_source
C C 0.0033 0.0016 'International Tables Vol C Tables 4.2.6.8 and 6.1.1.4'
H H 0.0000 0.0000 'International Tables Vol C Tables 4.2.6.8 and 6.1.1.4'
Cu Cu 0.3201 1.2651 'International Tables Vol C Tables 4.2.6.8 and 6.1.1.4'
N N 0.0061 0.0033 'International Tables Vol C Tables 4.2.6.8 and 6.1.1.4'
O O 0.0106 0.0060 'International Tables Vol C Tables 4.2.6.8 and 6.1.1.4'

loop_
_geom_angle_atom_site_label_1
_geom_angle_atom_site_label_2
_geom_angle_atom_site_label_3
_geom_angle
_geom_angle_site_symmetry_1
_geom_angle_site_symmetry_3
O5 Cu1 O1 175.88(8) 2 .
O5 Cu1 N2 90.42(9) 2 .
O1 Cu1 N2 93.68(9) . .
O5 Cu1 N4 88.08(9) 2 .
O1 Cu1 N4 87.95(9) . .
N2 Cu1 N4 171.18(9) . .
C1 O1 Cu1 124.89(18) . .
O4 N1 O3 123.4(4) . .
O4 N1 C3 118.7(4) . .
O3 N1 C3 117.7(3) . .
O2 C1 O1 126.5(3) . .
O2 C1 C2 119.8(3) . .
O1 C1 C2 113.7(2) . .
H1WA O1W H1WB 117.5 . .
C9 N2 C15 118.0(2) . .
C9 N2 Cu1 119.18(18) . .
C15 N2 Cu1 122.8(2) . .
C3 C2 C7 115.7(3) . .
C3 C2 C1 122.8(3) . .
C7 C2 C1 121.5(3) . .
H2WA O2W H2WB 106.0 . .
H3WA O3W H3WB 107.8 . .
C11 N3 C12 121.9(3) . .
C11 N3 H3A 119.0 . .
C12 N3 H3A 119.0 . .
C4 C3 C2 123.7(3) . .
C4 C3 N1 116.3(3) . .
C2 C3 N1 120.0(3) . .
C22 N4 C16 117.3(2) . .
C22 N4 Cu1 122.53(19) . .
C16 N4 Cu1 120.15(18) . .
C5 C4 C3 119.0(3) . .
C5 C4 H4A 120.5 . .
C3 C4 H4A 120.5 . .
H4WA O4W H4WB 107.7 . .
C8 O5 Cu1 128.86(19) . 2_545
C18 N5 C19 122.4(3) . .
C18 N5 H5B 118.8 . .
C19 N5 H5B 118.8 . .
C4 C5 C6 119.6(3) . .
C4 C5 H5A 120.2 . .
C6 C5 H5A 120.2 . .
C5 C6 C7 121.4(3) . .
C5 C6 H6A 119.3 . .
C7 C6 H6A 119.3 . .
C6 C7 C2 120.6(3) . .
C6 C7 C8 118.2(3) . .
C2 C7 C8 121.2(2) . .
O6 C8 O5 125.7(3) . .
O6 C8 C7 119.7(3) . .
O5 C8 C7 114.5(3) . .
N2 C9 C10 123.0(3) . .
N2 C9 H9A 118.5 . .
C10 C9 H9A 118.5 . .
C9 C10 C13 118.5(3) . .
C9 C10 C11 121.6(3) . .
C13 C10 C11 119.9(3) . .
O7 C11 N3 121.9(3) . .
O7 C11 C10 121.5(3) . .
N3 C11 C10 116.6(3) . .
N3 C12 C19 111.4(3) . 4_665
N3 C12 H12A 109.3 . .
C19 C12 H12A 109.3 4_665 .
N3 C12 H12B 109.3 . .
C19 C12 H12B 109.3 4_665 .
H12A C12 H12B 108.0 . .
C14 C13 C10 118.9(3) . .
C14 C13 H13A 120.6 . .
C10 C13 H13A 120.6 . .
C13 C14 C15 119.7(3) . .
C13 C14 H14A 120.1 . .
C15 C14 H14A 120.1 . .
N2 C15 C14 121.9(3) . .
N2 C15 H15A 119.0 . .
C14 C15 H15A 119.0 . .
N4 C16 C17 123.8(3) . .
N4 C16 H16A 118.1 . .
C17 C16 H16A 118.1 . .
C16 C17 C20 118.0(3) . .
C16 C17 C18 122.2(3) . .
C20 C17 C18 119.6(3) . .
O8 C18 N5 122.4(3) . .
O8 C18 C17 120.6(3) . .
N5 C18 C17 117.0(3) . .
N5 C19 C12 111.2(3) . 4_466
N5 C19 H19A 109.4 . .
C12 C19 H19A 109.4 4_466 .
N5 C19 H19B 109.4 . .
C12 C19 H19B 109.4 4_466 .
H19A C19 H19B 108.0 . .
C21 C20 C17 119.0(3) . .
C21 C20 H20A 120.5 . .
C17 C20 H20A 120.5 . .
C20 C21 C22 119.5(3) . .
C20 C21 H21A 120.3 . .
C22 C21 H21A 120.3 . .
N4 C22 C21 122.4(3) . .
N4 C22 H22A 118.8 . .
C21 C22 H22A 118.8 . .

loop_
_geom_bond_atom_site_label_1
_geom_bond_atom_site_label_2
_geom_bond_distance
_geom_bond_site_symmetry_2
Cu1 O5 1.976(2) 2
Cu1 O1 1.9768(18) .
Cu1 N2 2.014(2) .
Cu1 N4 2.029(2) .
O1 C1 1.270(3) .
N1 O4 1.203(4) .
N1 O3 1.226(4) .
N1 C3 1.478(4) .
C1 O2 1.224(3) .
C1 C2 1.523(4) .
O1W H1WA 0.8500 .
O1W H1WB 0.8500 .
N2 C9 1.340(4) .
N2 C15 1.345(4) .
C2 C3 1.403(4) .
C2 C7 1.407(4) .
O2W H2WA 0.8500 .
O2W H2WB 0.8500 .
O3W H3WA 0.8500 .
O3W H3WB 0.8500 .
N3 C11 1.326(4) .
N3 C12 1.458(4) .
N3 H3A 0.8600 .
C3 C4 1.380(4) .
N4 C22 1.342(4) .
N4 C16 1.344(3) .
C4 C5 1.373(5) .
C4 H4A 0.9300 .
O4W H4WA 0.8501 .
O4W H4WB 0.8500 .
O5 C8 1.269(3) .
O5 Cu1 1.976(2) 2_545
N5 C18 1.331(4) .
N5 C19 1.455(4) .
N5 H5B 0.8600 .
C5 C6 1.380(5) .
C5 H5A 0.9300 .
O6 C8 1.230(4) .
C6 C7 1.388(4) .
C6 H6A 0.9300 .
O7 C11 1.231(4) .
C7 C8 1.526(4) .
O8 C18 1.229(3) .
C9 C10 1.379(4) .
C9 H9A 0.9300 .
C10 C13 1.385(4) .
C10 C11 1.505(4) .
C12 C19 1.514(4) 4_665
C12 H12A 0.9700 .
C12 H12B 0.9700 .
C13 C14 1.369(5) .
C13 H13A 0.9300 .
C14 C15 1.381(4) .
C14 H14A 0.9300 .
C15 H15A 0.9300 .
C16 C17 1.376(4) .
C16 H16A 0.9300 .
C17 C20 1.392(4) .
C17 C18 1.504(4) .
C19 C12 1.514(4) 4_466
C19 H19A 0.9700 .
C19 H19B 0.9700 .
C20 C21 1.369(4) .
C20 H20A 0.9300 .
C21 C22 1.384(4) .
C21 H21A 0.9300 .
C22 H22A 0.9300 .

loop_
_geom_torsion_atom_site_label_1
_geom_torsion_atom_site_label_2
_geom_torsion_atom_site_label_3
_geom_torsion_atom_site_label_4
_geom_torsion
_geom_torsion_site_symmetry_1
_geom_torsion_site_symmetry_4
O5 Cu1 O1 C1 -111.4(11) 2 .
N2 Cu1 O1 C1 75.1(2) . .
N4 Cu1 O1 C1 -96.2(2) . .
Cu1 O1 C1 O2 -18.0(5) . .
Cu1 O1 C1 C2 160.04(18) . .
O5 Cu1 N2 C9 -149.1(2) 2 .
O1 Cu1 N2 C9 30.4(2) . .
N4 Cu1 N2 C9 130.8(6) . .
O5 Cu1 N2 C15 31.4(2) 2 .
O1 Cu1 N2 C15 -149.0(2) . .
N4 Cu1 N2 C15 -48.6(7) . .
O2 C1 C2 C3 -104.7(4) . .
O1 C1 C2 C3 77.1(4) . .
O2 C1 C2 C7 76.8(4) . .
O1 C1 C2 C7 -101.4(3) . .
C7 C2 C3 C4 2.0(5) . .
C1 C2 C3 C4 -176.5(3) . .
C7 C2 C3 N1 -176.1(3) . .
C1 C2 C3 N1 5.4(4) . .
O4 N1 C3 C4 22.0(6) . .
O3 N1 C3 C4 -152.5(4) . .
O4 N1 C3 C2 -159.8(4) . .
O3 N1 C3 C2 25.7(5) . .
O5 Cu1 N4 C22 150.6(2) 2 .
O1 Cu1 N4 C22 -28.3(2) . .
N2 Cu1 N4 C22 -129.1(6) . .
O5 Cu1 N4 C16 -29.0(2) 2 .
O1 Cu1 N4 C16 152.0(2) . .
N2 Cu1 N4 C16 51.2(7) . .
C2 C3 C4 C5 0.3(6) . .
N1 C3 C4 C5 178.5(4) . .
C3 C4 C5 C6 -2.6(6) . .
C4 C5 C6 C7 2.4(6) . .
C5 C6 C7 C2 0.1(5) . .
C5 C6 C7 C8 -178.7(3) . .
C3 C2 C7 C6 -2.2(4) . .
C1 C2 C7 C6 176.4(3) . .
C3 C2 C7 C8 176.5(3) . .
C1 C2 C7 C8 -4.9(4) . .
Cu1 O5 C8 O6 -15.0(5) 2_545 .
Cu1 O5 C8 C7 164.78(18) 2_545 .
C6 C7 C8 O6 -161.3(3) . .
C2 C7 C8 O6 20.0(4) . .
C6 C7 C8 O5 19.0(4) . .
C2 C7 C8 O5 -159.8(3) . .
C15 N2 C9 C10 0.2(4) . .
Cu1 N2 C9 C10 -179.3(2) . .
N2 C9 C10 C13 1.3(4) . .
N2 C9 C10 C11 178.7(3) . .
C12 N3 C11 O7 2.4(5) . .
C12 N3 C11 C10 -176.1(3) . .
C9 C10 C11 O7 -147.1(3) . .
C13 C10 C11 O7 30.3(4) . .
C9 C10 C11 N3 31.4(4) . .
C13 C10 C11 N3 -151.2(3) . .
C11 N3 C12 C19 -73.9(4) . 4_665
C9 C10 C13 C14 -1.9(4) . .
C11 C10 C13 C14 -179.3(3) . .
C10 C13 C14 C15 1.1(5) . .
C9 N2 C15 C14 -1.0(4) . .
Cu1 N2 C15 C14 178.4(2) . .
C13 C14 C15 N2 0.4(5) . .
C22 N4 C16 C17 0.0(4) . .
Cu1 N4 C16 C17 179.7(2) . .
N4 C16 C17 C20 -1.3(5) . .
N4 C16 C17 C18 -176.4(3) . .
C19 N5 C18 O8 -0.9(5) . .
C19 N5 C18 C17 177.1(3) . .
C16 C17 C18 O8 162.3(3) . .
C20 C17 C18 O8 -12.6(5) . .
C16 C17 C18 N5 -15.7(4) . .
C20 C17 C18 N5 169.4(3) . .
C18 N5 C19 C12 -72.7(4) . 4_466
C16 C17 C20 C21 2.1(5) . .
C18 C17 C20 C21 177.3(3) . .
C17 C20 C21 C22 -1.6(5) . .
C16 N4 C22 C21 0.5(4) . .
Cu1 N4 C22 C21 -179.2(2) . .
C20 C21 C22 N4 0.3(5) . .
